data_7223441
loop_
_publ_author_name
'Harvey, Benjamin G.'
'Guenthner, Andrew J.'
'Koontz, Thomas A.'
'Storch, Perrin J.'
'Reams, Josiah T.'
'Groshens, Thomas J.'

_publ_section_title
;
 Sustainable hydrophobic thermosetting resins and polycarbonates from
 turpentine
;
_journal_issue 8
_journal_name_full 'Green Chem.'
_journal_page_first 2416
_journal_paper_doi 10.1039/C5GC02893K
_journal_volume 18
_journal_year 2016
_chemical_formula_sum 'C23 H26 N2 O2'
_chemical_formula_weight 362.46
_space_group_crystal_system monoclinic
_space_group_IT_number 14
_space_group_name_Hall '-P 2ybc'
_space_group_name_H-M_alt 'P 1 21/c 1'
_symmetry_space_group_name_Hall '-P 2ybc'
_symmetry_space_group_name_H-M 'P 1 21/c 1'
_atom_sites_solution_hydrogens geom
_audit_update_record
;
2015-09-11 deposited with the CCDC.
2015-12-04 downloaded from the CCDC.
;
_cell_angle_alpha 90
_cell_angle_beta 109.2500(10)
_cell_angle_gamma 90
_cell_formula_units_Z 4
_cell_length_a 9.0471(6)
_cell_length_b 17.5709(11)
_cell_length_c 12.9430(8)
_cell_measurement_reflns_used 1461
_cell_measurement_temperature 100.(2)
_cell_measurement_theta_max 32.4683
_cell_measurement_theta_min 2.3373
_cell_volume 1942.5(2)
_computing_cell_refinement 'APEX2 v2013.6-2 (Bruker AXS)'
_computing_data_collection 'Bruker Instrument Service v2015.5.1.2'
_computing_data_reduction 'SAINT V8.32B (Bruker AXS Inc., 2013)'
_computing_structure_refinement 'SHELXL-2013 (Sheldrick, 2013)'
_diffrn_ambient_temperature 100.(2)
_diffrn_detector_area_resol_mean 8.3333
_diffrn_measured_fraction_theta_full 0.994
_diffrn_measured_fraction_theta_max 0.994
_diffrn_measurement_device_type 'Bruker SMART APEXII'
_diffrn_radiation_wavelength 0.71073
_diffrn_reflns_av_R_equivalents 0.0358
_diffrn_reflns_limit_h_max 13
_diffrn_reflns_limit_h_min -13
_diffrn_reflns_limit_k_max 26
_diffrn_reflns_limit_k_min -26
_diffrn_reflns_limit_l_max 19
_diffrn_reflns_limit_l_min -19
_diffrn_reflns_number 35839
_diffrn_reflns_theta_full 32.67
_diffrn_reflns_theta_max 32.67
_diffrn_reflns_theta_min 2.03
_exptl_absorpt_coefficient_mu 0.079
_exptl_absorpt_correction_T_max 0.7465
_exptl_absorpt_correction_T_min 0.7137
_exptl_absorpt_correction_type multi-scan
_exptl_absorpt_process_details 'SADABS V2012/1 (Bruker AXS Inc.)'
_exptl_crystal_colour colorless
_exptl_crystal_density_diffrn 1.239
_exptl_crystal_density_method 'not measured'
_exptl_crystal_description Prismatic
_exptl_crystal_F_000 776
_exptl_crystal_size_max 0.334
_exptl_crystal_size_mid 0.225
_exptl_crystal_size_min 0.177
_refine_diff_density_max 0.527
_refine_diff_density_min -0.280
_refine_ls_extinction_method none
_refine_ls_goodness_of_fit_ref 1.035
_refine_ls_hydrogen_treatment constr
_refine_ls_matrix_type full
_refine_ls_number_parameters 250
_refine_ls_number_reflns 7077
_refine_ls_number_restraints 0
_refine_ls_restrained_S_all 1.035
_refine_ls_R_factor_all 0.0643
_refine_ls_R_factor_gt 0.0495
_refine_ls_shift/su_max 0.001
_refine_ls_shift/su_mean 0.000
_refine_ls_structure_factor_coef Fsqd
_refine_ls_weighting_details 'w=1/[\s^2^(Fo^2^)+(0.0728P)^2^+0.4945P] where P=(Fo^2^+2Fc^2^)/3'
_refine_ls_weighting_scheme calc
_refine_ls_wR_factor_gt 0.1262
_refine_ls_wR_factor_ref 0.1367
_reflns_number_gt 5584
_reflns_number_total 7077
_reflns_threshold_expression 'I > 2\s(I)'
_cod_data_source_file c5gc02893k2.cif
_cod_data_source_block I
_cod_depositor_comments 'Adding full bibliography for 7223441.cif.'
_cod_database_code 7223441

loop_
_space_group_symop_operation_xyz
'x, y, z'
'-x, y+1/2, -z+1/2'
'-x, -y, -z'
'x, -y-1/2, z-1/2'

loop_
_atom_site_type_symbol
_atom_site_label
_atom_site_fract_x
_atom_site_fract_y
_atom_site_fract_z
_atom_site_U_iso_or_equiv
_atom_site_adp_type
_atom_site_calc_flag
_atom_site_refinement_flags_adp
_atom_site_refinement_flags_posn
_atom_site_occupancy
O O1 0.96951(9) 0.31145(4) 1.14672(6) 0.02088(16) Uani d . . 1
O O2 0.70010(9) 0.06220(4) 0.44063(6) 0.02163(16) Uani d . . 1
N N2 0.85110(12) -0.04160(6) 0.40043(8) 0.02426(19) Uani d . . 1
N N1 1.24602(12) 0.28042(6) 1.23228(9) 0.0297(2) Uani d . . 1
C C1 1.11620(13) 0.29393(6) 1.19024(8) 0.0207(2) Uani d . . 1
C C2 0.87733(11) 0.25692(5) 1.06915(8) 0.01589(17) Uani d . . 1
C C3 0.76941(11) 0.21619(5) 1.10084(8) 0.01578(17) Uani d . . 1
H H1 0.7587 0.2253 1.1704 0.019 Uiso calc U R 1
C C4 0.67575(11) 0.16161(5) 1.03126(7) 0.01412(17) Uani d . . 1
C C5 0.69493(10) 0.15017(5) 0.92842(7) 0.01363(16) Uani d . . 1
C C12 0.59943(11) 0.08995(6) 0.85029(8) 0.01592(17) Uani d . . 1
H H13 0.6169 0.0404 0.8889 0.019 Uiso calc U R 1
H H14 0.4871 0.1027 0.8321 0.019 Uiso calc U R 1
C C13 0.63464(11) 0.08052(5) 0.74424(7) 0.01421(17) Uani d . . 1
C C18 0.76678(11) 0.04113(5) 0.73840(7) 0.01499(17) Uani d . . 1
C C17 0.78750(11) 0.03416(6) 0.63635(8) 0.01604(17) Uani d . . 1
H H19 0.8753 0.0075 0.6298 0.019 Uiso calc U R 1
C C16 0.67984(11) 0.06627(5) 0.54566(7) 0.01534(17) Uani d . . 1
C C23 0.78144(12) 0.00643(6) 0.42282(8) 0.01841(18) Uani d . . 1
C C7 0.89752(11) 0.24938(5) 0.96829(8) 0.01615(17) Uani d . . 1
C C6 0.80262(11) 0.19456(5) 0.89922(8) 0.01560(17) Uani d . . 1
H H9 0.8121 0.1872 0.8289 0.019 Uiso calc U R 1
C C8 0.55560(12) 0.11779(6) 1.06625(8) 0.01709(18) Uani d . . 1
H H2 0.5416 0.0669 1.0297 0.021 Uiso calc U R 1
C C10 0.39742(12) 0.15865(8) 1.02700(9) 0.0271(2) Uani d . . 1
H H6 0.406 0.2074 1.0652 0.041 Uiso calc U R 1
H H7 0.3181 0.127 1.0426 0.041 Uiso calc U R 1
H H8 0.3669 0.1677 0.948 0.041 Uiso calc U R 1
C C9 0.60563(13) 0.10426(7) 1.18968(8) 0.0233(2) Uani d . . 1
H H3 0.7105 0.0817 1.215 0.035 Uiso calc U R 1
H H5 0.5314 0.0696 1.2059 0.035 Uiso calc U R 1
H H4 0.6071 0.1528 1.2272 0.035 Uiso calc U R 1
C C15 0.54942(11) 0.10691(5) 0.54711(8) 0.01573(17) Uani d . . 1
C C14 0.52996(11) 0.11279(6) 0.64912(8) 0.01611(17) Uani d . . 1
H H15 0.4419 0.1398 0.6545 0.019 Uiso calc U R 1
C C22 0.43886(13) 0.14203(7) 0.44486(8) 0.0227(2) Uani d . . 1
H H18 0.4905 0.1849 0.4223 0.034 Uiso calc U R 1
H H16 0.3451 0.1602 0.4592 0.034 Uiso calc U R 1
H H17 0.4089 0.1039 0.3864 0.034 Uiso calc U R 1
C C19 0.89020(12) 0.00673(6) 0.83736(8) 0.01768(18) Uani d . . 1
H H20 0.8595 0.0178 0.9033 0.021 Uiso calc U R 1
C C21 0.89881(14) -0.07978(6) 0.82661(9) 0.0235(2) Uani d . . 1
H H21 0.7948 -0.1018 0.8138 0.035 Uiso calc U R 1
H H23 0.9723 -0.1008 0.8942 0.035 Uiso calc U R 1
H H22 0.9348 -0.0921 0.765 0.035 Uiso calc U R 1
C C20 1.05146(12) 0.04271(7) 0.85523(9) 0.0239(2) Uani d . . 1
H H24 1.0814 0.0351 0.7898 0.036 Uiso calc U R 1
H H25 1.1292 0.0186 0.9182 0.036 Uiso calc U R 1
H H26 1.0466 0.0973 0.8691 0.036 Uiso calc U R 1
C C11 1.01460(13) 0.29485(7) 0.93477(9) 0.0238(2) Uani d . . 1
H H12 1.0218 0.3463 0.9653 0.036 Uiso calc U R 1
H H10 0.9812 0.2979 0.8547 0.036 Uiso calc U R 1
H H11 1.1173 0.2701 0.9623 0.036 Uiso calc U R 1

loop_
_atom_site_aniso_label
_atom_site_aniso_U_11
_atom_site_aniso_U_22
_atom_site_aniso_U_33
_atom_site_aniso_U_12
_atom_site_aniso_U_13
_atom_site_aniso_U_23
O1 0.0194(3) 0.0199(3) 0.0219(4) -0.0043(3) 0.0048(3) -0.0077(3)
O2 0.0307(4) 0.0243(4) 0.0121(3) 0.0103(3) 0.0100(3) 0.0029(3)
N2 0.0271(5) 0.0272(5) 0.0205(4) 0.0043(4) 0.0107(4) -0.0009(3)
N1 0.0262(5) 0.0325(5) 0.0260(5) -0.0050(4) 0.0025(4) 0.0005(4)
C1 0.0239(5) 0.0208(5) 0.0162(4) -0.0074(4) 0.0051(4) -0.0023(3)
C2 0.0164(4) 0.0138(4) 0.0159(4) -0.0013(3) 0.0032(3) -0.0036(3)
C3 0.0175(4) 0.0171(4) 0.0132(4) 0.0003(3) 0.0055(3) -0.0018(3)
C4 0.0150(4) 0.0148(4) 0.0130(4) 0.0002(3) 0.0051(3) -0.0004(3)
C5 0.0145(4) 0.0143(4) 0.0122(4) -0.0003(3) 0.0045(3) -0.0007(3)
C12 0.0180(4) 0.0181(4) 0.0135(4) -0.0037(3) 0.0076(3) -0.0033(3)
C13 0.0154(4) 0.0155(4) 0.0124(4) -0.0030(3) 0.0055(3) -0.0024(3)
C18 0.0165(4) 0.0162(4) 0.0121(4) -0.0003(3) 0.0046(3) -0.0003(3)
C17 0.0175(4) 0.0182(4) 0.0132(4) 0.0036(3) 0.0061(3) 0.0012(3)
C16 0.0197(4) 0.0172(4) 0.0104(4) 0.0015(3) 0.0067(3) -0.0005(3)
C23 0.0210(4) 0.0227(5) 0.0123(4) 0.0008(4) 0.0065(3) 0.0008(3)
C7 0.0166(4) 0.0158(4) 0.0169(4) -0.0019(3) 0.0067(3) -0.0013(3)
C6 0.0173(4) 0.0171(4) 0.0134(4) -0.0013(3) 0.0063(3) -0.0004(3)
C8 0.0204(4) 0.0185(4) 0.0139(4) -0.0043(3) 0.0077(3) -0.0020(3)
C10 0.0171(5) 0.0429(7) 0.0225(5) -0.0024(4) 0.0079(4) 0.0033(5)
C9 0.0274(5) 0.0288(5) 0.0152(4) -0.0035(4) 0.0089(4) 0.0034(4)
C15 0.0164(4) 0.0165(4) 0.0131(4) 0.0004(3) 0.0034(3) -0.0011(3)
C14 0.0143(4) 0.0189(4) 0.0154(4) 0.0004(3) 0.0052(3) -0.0024(3)
C22 0.0221(5) 0.0276(5) 0.0155(4) 0.0071(4) 0.0023(4) 0.0008(4)
C19 0.0195(4) 0.0222(5) 0.0117(4) 0.0031(3) 0.0056(3) 0.0021(3)
C21 0.0281(5) 0.0219(5) 0.0203(5) 0.0056(4) 0.0078(4) 0.0051(4)
C20 0.0199(5) 0.0319(6) 0.0170(5) 0.0002(4) 0.0021(4) 0.0028(4)
C11 0.0250(5) 0.0249(5) 0.0246(5) -0.0102(4) 0.0126(4) -0.0045(4)

loop_
_atom_type_symbol
_atom_type_description
_atom_type_scat_dispersion_real
_atom_type_scat_dispersion_imag
_atom_type_scat_source
C C 0.0033 0.0016 'International Tables Vol C Tables 4.2.6.8 and 6.1.1.4'
H H 0.0000 0.0000 'International Tables Vol C Tables 4.2.6.8 and 6.1.1.4'
N N 0.0061 0.0033 'International Tables Vol C Tables 4.2.6.8 and 6.1.1.4'
O O 0.0106 0.0060 'International Tables Vol C Tables 4.2.6.8 and 6.1.1.4'

loop_
_geom_angle_atom_site_label_1
_geom_angle_atom_site_label_2
_geom_angle_atom_site_label_3
_geom_angle
C1 O1 C2 114.83(8)
C23 O2 C16 117.80(8)
N1 C1 O1 177.13(12)
C3 C2 C7 123.95(9)
C3 C2 O1 116.30(8)
C7 C2 O1 119.73(9)
C2 C3 C4 120.29(8)
C2 C3 H1 119.9
C4 C3 H1 119.9
C3 C4 C5 117.98(8)
C3 C4 C8 119.90(8)
C5 C4 C8 122.11(8)
C6 C5 C4 119.33(8)
C6 C5 C12 120.25(8)
C4 C5 C12 120.42(8)
C13 C12 C5 115.78(8)
C13 C12 H13 108.3
C5 C12 H13 108.3
C13 C12 H14 108.3
C5 C12 H14 108.3
H13 C12 H14 107.4
C14 C13 C18 119.51(8)
C14 C13 C12 117.89(8)
C18 C13 C12 122.60(8)
C17 C18 C13 118.36(8)
C17 C18 C19 118.09(8)
C13 C18 C19 123.54(8)
C16 C17 C18 119.49(9)
C16 C17 H19 120.3
C18 C17 H19 120.3
C17 C16 C15 124.54(9)
C17 C16 O2 120.90(8)
C15 C16 O2 114.52(8)
N2 C23 O2 175.77(11)
C2 C7 C6 115.14(9)
C2 C7 C11 123.20(9)
C6 C7 C11 121.65(9)
C5 C6 C7 123.26(9)
C5 C6 H9 118.4
C7 C6 H9 118.4
C4 C8 C9 113.34(8)
C4 C8 C10 110.26(8)
C9 C8 C10 110.01(9)
C4 C8 H2 107.7
C9 C8 H2 107.7
C10 C8 H2 107.7
C8 C10 H6 109.5
C8 C10 H7 109.5
H6 C10 H7 109.5
C8 C10 H8 109.5
H6 C10 H8 109.5
H7 C10 H8 109.5
C8 C9 H3 109.5
C8 C9 H5 109.5
H3 C9 H5 109.5
C8 C9 H4 109.5
H3 C9 H4 109.5
H5 C9 H4 109.5
C16 C15 C14 115.21(9)
C16 C15 C22 121.50(9)
C14 C15 C22 123.29(9)
C15 C14 C13 122.87(9)
C15 C14 H15 118.6
C13 C14 H15 118.6
C15 C22 H18 109.5
C15 C22 H16 109.5
H18 C22 H16 109.5
C15 C22 H17 109.5
H18 C22 H17 109.5
H16 C22 H17 109.5
C18 C19 C21 111.32(8)
C18 C19 C20 111.14(8)
C21 C19 C20 110.38(9)
C18 C19 H20 108.0
C21 C19 H20 108.0
C20 C19 H20 108.0
C19 C21 H21 109.5
C19 C21 H23 109.5
H21 C21 H23 109.5
C19 C21 H22 109.5
H21 C21 H22 109.5
H23 C21 H22 109.5
C19 C20 H24 109.5
C19 C20 H25 109.5
H24 C20 H25 109.5
C19 C20 H26 109.5
H24 C20 H26 109.5
H25 C20 H26 109.5
C7 C11 H12 109.5
C7 C11 H10 109.5
H12 C11 H10 109.5
C7 C11 H11 109.5
H12 C11 H11 109.5
H10 C11 H11 109.5

loop_
_geom_bond_atom_site_label_1
_geom_bond_atom_site_label_2
_geom_bond_distance
O1 C1 1.2964(13)
O1 C2 1.4386(11)
O2 C23 1.2910(12)
O2 C16 1.4320(11)
N2 C23 1.1462(14)
N1 C1 1.1447(15)
C2 C3 1.3776(13)
C2 C7 1.3829(13)
C3 C4 1.3948(13)
C3 H1 0.95
C4 C5 1.4123(12)
C4 C8 1.5180(13)
C5 C6 1.3940(13)
C5 C12 1.5207(13)
C12 C13 1.5171(13)
C12 H13 0.99
C12 H14 0.99
C13 C14 1.4019(13)
C13 C18 1.4048(13)
C18 C17 1.3992(12)
C18 C19 1.5197(13)
C17 C16 1.3751(13)
C17 H19 0.95
C16 C15 1.3845(13)
C7 C6 1.3993(13)
C7 C11 1.5006(14)
C6 H9 0.95
C8 C9 1.5286(14)
C8 C10 1.5304(15)
C8 H2 1.0
C10 H6 0.98
C10 H7 0.98
C10 H8 0.98
C9 H3 0.98
C9 H5 0.98
C9 H4 0.98
C15 C14 1.3922(13)
C15 C22 1.5033(14)
C14 H15 0.95
C22 H18 0.98
C22 H16 0.98
C22 H17 0.98
C19 C21 1.5308(15)
C19 C20 1.5360(15)
C19 H20 1.0
C21 H21 0.98
C21 H23 0.98
C21 H22 0.98
C20 H24 0.98
C20 H25 0.98
C20 H26 0.98
C11 H12 0.98
C11 H10 0.98
C11 H11 0.98

loop_
_geom_torsion_atom_site_label_1
_geom_torsion_atom_site_label_2
_geom_torsion_atom_site_label_3
_geom_torsion_atom_site_label_4
_geom_torsion
C1 O1 C2 C3 110.56(10)
C1 O1 C2 C7 -71.06(12)
C7 C2 C3 C4 2.23(15)
O1 C2 C3 C4 -179.47(8)
C2 C3 C4 C5 -0.32(14)
C2 C3 C4 C8 -179.15(9)
C3 C4 C5 C6 -1.57(13)
C8 C4 C5 C6 177.23(9)
C3 C4 C5 C12 178.30(9)
C8 C4 C5 C12 -2.90(14)
C6 C5 C12 C13 2.29(13)
C4 C5 C12 C13 -177.58(8)
C5 C12 C13 C14 -102.36(10)
C5 C12 C13 C18 77.61(12)
C14 C13 C18 C17 -1.30(14)
C12 C13 C18 C17 178.74(9)
C14 C13 C18 C19 177.63(9)
C12 C13 C18 C19 -2.33(14)
C13 C18 C17 C16 0.55(14)
C19 C18 C17 C16 -178.44(9)
C18 C17 C16 C15 0.76(15)
C18 C17 C16 O2 178.07(9)
C23 O2 C16 C17 25.80(14)
C23 O2 C16 C15 -156.63(9)
C3 C2 C7 C6 -2.01(15)
O1 C2 C7 C6 179.75(8)
C3 C2 C7 C11 179.35(10)
O1 C2 C7 C11 1.10(15)
C4 C5 C6 C7 1.79(14)
C12 C5 C6 C7 -178.08(9)
C2 C7 C6 C5 -0.03(14)
C11 C7 C6 C5 178.64(10)
C3 C4 C8 C9 -32.28(13)
C5 C4 C8 C9 148.94(9)
C3 C4 C8 C10 91.53(11)
C5 C4 C8 C10 -87.25(11)
C17 C16 C15 C14 -1.20(15)
O2 C16 C15 C14 -178.67(8)
C17 C16 C15 C22 178.48(10)
O2 C16 C15 C22 1.01(14)
C16 C15 C14 C13 0.38(14)
C22 C15 C14 C13 -179.30(10)
C18 C13 C14 C15 0.85(14)
C12 C13 C14 C15 -179.19(9)
C17 C18 C19 C21 -63.20(12)
C13 C18 C19 C21 117.87(10)
C17 C18 C19 C20 60.28(12)
C13 C18 C19 C20 -118.65(10)

loop_
_cod_changelog_entry_id
_cod_changelog_entry_author
_cod_changelog_entry_date
_cod_changelog_entry_text
1 'Vaitkus, Antanas' 2023-12-21T12:35:15+02:00
;
 Split data item '_data_structure_shelx_hkl_file' into two separate data items
 '_shelx_hkl_file' and '_shelx_hkl_checksum'. Changed data name
 '_iucr_refine_instructions_details_shelx_res_file' to '_shelx_res_file'.
;
